data_4079187
loop_
_publ_author_name
'Semproni, Scott P.'
'Margulieux, Grant W.'
'Chirik, Paul J.'

_publ_section_title
;
 Di- and Tetrametallic Hafnocene Oxamidides Prepared from CO-Induced
 N2Bond Cleavage and Thermal Rearrangement to Hafnocene Cyanide
 Derivatives
;
_journal_issue 17
_journal_name_full Organometallics
_journal_page_first 6278
_journal_paper_doi 10.1021/om3005542
_journal_volume 31
_journal_year 2012
_chemical_formula_sum 'C50 H76 Hf2 N2 O3.92 Si2'
_chemical_formula_weight 1181.29
_chemical_name_systematic
;
 ?
;
_space_group_IT_number 15
_symmetry_cell_setting monoclinic
_symmetry_space_group_name_Hall '-C 2yc'
_symmetry_space_group_name_H-M 'C 1 2/c 1'
_atom_sites_solution_hydrogens geom
_atom_sites_solution_primary direct
_atom_sites_solution_secondary difmap
_audit_creation_method SHELXL-97
_cell_angle_alpha 90.00
_cell_angle_beta 133.6660(10)
_cell_angle_gamma 90.00
_cell_formula_units_Z 4
_cell_length_a 31.222(3)
_cell_length_b 9.6875(9)
_cell_length_c 22.409(2)
_cell_measurement_reflns_used 9913
_cell_measurement_temperature 100(2)
_cell_measurement_theta_max 27.49
_cell_measurement_theta_min 2.29
_cell_volume 4903.0(8)
_computing_cell_refinement 'Bruker SAINT'
_computing_data_collection 'Bruker APEX2'
_computing_data_reduction 'Bruker SAINT'
_computing_molecular_graphics 'ORTEP3 (Farraguia, 1994)'
_computing_structure_refinement 'SHELXL-97 (Sheldrick, 2008)'
_computing_structure_solution 'SIR92 (Giacavazzo, 1993)'
_diffrn_ambient_temperature 100(2)
_diffrn_measured_fraction_theta_full 'ACTA 50'
_diffrn_measured_fraction_theta_max 0.976
_diffrn_measurement_device_type 'Bruker APEX II CCD'
_diffrn_measurement_method 'phi and omega scans'
_diffrn_radiation_monochromator graphite
_diffrn_radiation_source 'fine-focus sealed tube'
_diffrn_radiation_type MoK\a
_diffrn_radiation_wavelength 0.71073
_diffrn_reflns_av_R_equivalents 0.0138
_diffrn_reflns_av_sigmaI/netI 0.0135
_diffrn_reflns_limit_h_max 35
_diffrn_reflns_limit_h_min -40
_diffrn_reflns_limit_k_max 12
_diffrn_reflns_limit_k_min -12
_diffrn_reflns_limit_l_max 29
_diffrn_reflns_limit_l_min -27
_diffrn_reflns_number 20184
_diffrn_reflns_theta_full 'ACTA 50'
_diffrn_reflns_theta_max 27.51
_diffrn_reflns_theta_min 1.80
_exptl_absorpt_coefficient_mu 4.325
_exptl_absorpt_correction_T_max 0.7456
_exptl_absorpt_correction_T_min 0.6180
_exptl_absorpt_correction_type multi-scan
_exptl_absorpt_process_details 'SADABS V2008/1 (Bruker AXS)'
_exptl_crystal_colour colourless
_exptl_crystal_density_diffrn 1.602
_exptl_crystal_density_method 'not measured'
_exptl_crystal_description diamond
_exptl_crystal_F_000 2373.6
_exptl_crystal_size_max 0.254
_exptl_crystal_size_mid 0.135
_exptl_crystal_size_min 0.116
_refine_diff_density_max 0.767
_refine_diff_density_min -0.574
_refine_diff_density_rms 0.085
_refine_ls_extinction_method none
_refine_ls_goodness_of_fit_ref 1.221
_refine_ls_hydrogen_treatment constr
_refine_ls_matrix_type full
_refine_ls_number_parameters 281
_refine_ls_number_reflns 5508
_refine_ls_number_restraints 0
_refine_ls_restrained_S_all 1.221
_refine_ls_R_factor_all 0.0218
_refine_ls_R_factor_gt 0.0194
_refine_ls_shift/su_max 0.000
_refine_ls_shift/su_mean 0.000
_refine_ls_structure_factor_coef Fsqd
_refine_ls_weighting_details 'calc w=1/[\s^2^(Fo^2^)+(0.0083P)^2^+15.9896P] where P=(Fo^2^+2Fc^2^)/3'
_refine_ls_weighting_scheme calc
_refine_ls_wR_factor_gt 0.0390
_refine_ls_wR_factor_ref 0.0394
_reflns_number_gt 5112
_reflns_number_total 5508
_reflns_threshold_expression >2\s(I)
_cod_data_source_file om3005542_si_003.cif
_cod_data_source_block sps70
_cod_depositor_comments
;
The following automatic conversions were performed:

'_symmetry_cell_setting' value 'Monoclinic' changed to 'monoclinic'
according to /home/saulius/struct/CIF-dictionaries/cif_core.dic
dictionary named 'cif_core.dic' version 2.4.2 from 2011-04-26.

Automatic conversion script
Id: cif_fix_values 1891 2012-01-12 08:04:46Z andrius 
;
_cod_original_sg_symbol_H-M C2/c
_cod_database_code 4079187

loop_
_symmetry_equiv_pos_as_xyz
'x, y, z'
'-x, y, -z+1/2'
'x+1/2, y+1/2, z'
'-x+1/2, y+1/2, -z+1/2'
'-x, -y, -z'
'x, -y, z-1/2'
'-x+1/2, -y+1/2, -z'
'x+1/2, -y+1/2, z-1/2'

loop_
_atom_site_label
_atom_site_type_symbol
_atom_site_fract_x
_atom_site_fract_y
_atom_site_fract_z
_atom_site_U_iso_or_equiv
_atom_site_adp_type
_atom_site_occupancy
_atom_site_symmetry_multiplicity
_atom_site_calc_flag
_atom_site_refinement_flags
_atom_site_disorder_assembly
_atom_site_disorder_group
C1 C -0.02092(11) 1.0483(2) 0.12968(15) 0.0156(5) Uani 1 1 d . A .
C1S C 0.2883(2) 0.2532(5) 0.3587(3) 0.0706(15) Uani 1 1 d . . .
H1S1 H 0.2473 0.2889 0.3216 0.085 Uiso 1 1 calc R . .
H1S2 H 0.3162 0.3303 0.3927 0.085 Uiso 1 1 calc R . .
C2 C -0.04440(11) 0.9322(2) 0.07631(15) 0.0156(5) Uani 1 1 d . A .
C2S C 0.27782(15) 0.0531(4) 0.2948(2) 0.0477(9) Uani 1 1 d . . .
H2S1 H 0.3053 -0.0095 0.2999 0.057 Uiso 1 1 calc R . .
H2S2 H 0.2383 0.0463 0.2379 0.057 Uiso 1 1 calc R . .
C3 C -0.00207(11) 0.8898(3) 0.07251(14) 0.0155(5) Uani 1 1 d . A .
C3S C 0.27406(15) 0.0134(5) 0.3575(2) 0.0513(10) Uani 1 1 d . . .
H3S1 H 0.2326 -0.0059 0.3294 0.062 Uiso 1 1 calc R . .
H3S2 H 0.2986 -0.0689 0.3896 0.062 Uiso 1 1 calc R . .
C4 C 0.04820(11) 0.9777(3) 0.12763(15) 0.0164(5) Uani 1 1 d . A .
C4S C 0.2978(2) 0.1395(4) 0.4126(3) 0.0572(11) Uani 1 1 d . . .
H4S1 H 0.2754 0.1573 0.4282 0.069 Uiso 1 1 calc R . .
H4S2 H 0.3403 0.1286 0.4632 0.069 Uiso 1 1 calc R . .
C5 C 0.03622(11) 1.0756(2) 0.16182(15) 0.0168(5) Uani 1 1 d . A .
C6 C -0.05400(12) 1.1344(3) 0.14230(17) 0.0214(5) Uani 1 1 d . . .
H6A H -0.0560 1.0854 0.1786 0.032 Uiso 1 1 calc R . .
H6B H -0.0942 1.1516 0.0889 0.032 Uiso 1 1 calc R . .
H6C H -0.0335 1.2226 0.1676 0.032 Uiso 1 1 calc R . .
C7 C -0.10617(11) 0.8778(3) 0.02678(16) 0.0202(5) Uani 1 1 d . . .
H7A H -0.1213 0.9120 0.0504 0.030 Uiso 1 1 calc R . .
H7B H -0.1053 0.7767 0.0281 0.030 Uiso 1 1 calc R . .
H7C H -0.1320 0.9094 -0.0304 0.030 Uiso 1 1 calc R . .
C8 C 0.10410(11) 0.9774(3) 0.14399(16) 0.0205(5) Uani 1 1 d . . .
H8A H 0.1213 0.8846 0.1604 0.031 Uiso 1 1 calc R . .
H8B H 0.1327 1.0428 0.1884 0.031 Uiso 1 1 calc R . .
H8C H 0.0945 1.0049 0.0938 0.031 Uiso 1 1 calc R . .
C9 C 0.07427(12) 1.1971(3) 0.21394(16) 0.0208(5) Uani 1 1 d . . .
H9A H 0.0662 1.2728 0.1783 0.031 Uiso 1 1 calc R . .
H9B H 0.1161 1.1708 0.2514 0.031 Uiso 1 1 calc R . .
H9C H 0.0654 1.2273 0.2462 0.031 Uiso 1 1 calc R . .
C10 C -0.07554(12) 0.6467(3) -0.05206(16) 0.0222(6) Uani 1 1 d . A .
H10A H -0.0723 0.5713 -0.0779 0.033 Uiso 1 1 calc R . .
H10B H -0.1007 0.7198 -0.0927 0.033 Uiso 1 1 calc R . .
H10C H -0.0931 0.6118 -0.0319 0.033 Uiso 1 1 calc R . .
C11 C 0.04597(12) 0.7157(3) 0.01200(17) 0.0228(6) Uani 1 1 d . A .
H11A H 0.0877 0.7038 0.0631 0.034 Uiso 1 1 calc R . .
H11B H 0.0410 0.8030 -0.0142 0.034 Uiso 1 1 calc R . .
H11C H 0.0336 0.6390 -0.0256 0.034 Uiso 1 1 calc R . .
C12 C 0.01004(11) 0.5856(2) 0.16436(15) 0.0151(5) Uani 1 1 d . A .
H12 H -0.0311 0.5707 0.1307 0.018 Uiso 1 1 calc R . .
C13 C 0.03727(11) 0.6278(2) 0.13574(15) 0.0153(5) Uani 1 1 d . A .
C14 C 0.09877(11) 0.6417(2) 0.20794(15) 0.0154(5) Uani 1 1 d . A .
H14 H 0.1279 0.6728 0.2086 0.018 Uiso 1 1 calc R . .
C15 C 0.11016(10) 0.6021(2) 0.27913(15) 0.0146(5) Uani 1 1 d . . .
C16 C 0.05468(10) 0.5696(2) 0.25119(15) 0.0143(5) Uani 1 1 d . A .
H16 H 0.0483 0.5414 0.2852 0.017 Uiso 1 1 calc R . .
C17 C 0.17023(11) 0.5754(3) 0.36531(15) 0.0169(5) Uani 1 1 d . . .
C18 C 0.18087(12) 0.4183(3) 0.37310(17) 0.0272(6) Uani 1 1 d . . .
H18A H 0.1505 0.3709 0.3674 0.041 Uiso 1 1 calc R . .
H18B H 0.2201 0.3972 0.4272 0.041 Uiso 1 1 calc R . .
H18C H 0.1789 0.3868 0.3296 0.041 Uiso 1 1 calc R . .
C19 C 0.22037(11) 0.6469(3) 0.37904(17) 0.0258(6) Uani 1 1 d . . .
H19A H 0.2216 0.6114 0.3393 0.039 Uiso 1 1 calc R . .
H19B H 0.2583 0.6282 0.4352 0.039 Uiso 1 1 calc R . .
H19C H 0.2133 0.7467 0.3714 0.039 Uiso 1 1 calc R . .
C20 C 0.17176(11) 0.6203(3) 0.43238(15) 0.0207(5) Uani 1 1 d . . .
H20A H 0.1665 0.7205 0.4298 0.031 Uiso 1 1 calc R . .
H20B H 0.2100 0.5948 0.4867 0.031 Uiso 1 1 calc R . .
H20C H 0.1398 0.5741 0.4235 0.031 Uiso 1 1 calc R . .
N1 N 0.1328(3) 0.9232(9) 0.3271(4) 0.0257(11) Uani 0.462(6) 1 d P A 1
C21 C 0.1548(4) 0.9855(11) 0.3632(6) 0.0257(11) Uani 0.462(6) 1 d P A 1
O2 O 0.19316(18) 1.0625(4) 0.4231(3) 0.0257(11) Uani 0.462(6) 1 d P A 1
C22 C 0.1193(2) 0.9144(7) 0.3122(3) 0.0091(10) Uiso 0.538(6) 1 d P A 2
N2 N 0.16740(18) 0.9752(6) 0.3738(3) 0.0091(10) Uiso 0.538(6) 1 d P A 2
Hf1 Hf 0.040308(4) 0.825864(10) 0.211157(6) 0.01221(3) Uani 1 1 d . . .
O1 O 0.0000 0.8380(2) 0.2500 0.0170(5) Uani 1 2 d S . .
O1S O 0.29908(10) 0.1923(3) 0.31242(15) 0.0463(6) Uani 1 1 d . . .
Si1 Si -0.00032(3) 0.71771(7) 0.03618(4) 0.01646(14) Uani 1 1 d . . .

loop_
_atom_site_aniso_label
_atom_site_aniso_U_11
_atom_site_aniso_U_22
_atom_site_aniso_U_33
_atom_site_aniso_U_23
_atom_site_aniso_U_13
_atom_site_aniso_U_12
C1 0.0205(12) 0.0129(11) 0.0184(12) 0.0039(9) 0.0153(11) 0.0028(9)
C1S 0.097(4) 0.059(3) 0.120(4) 0.041(3) 0.100(4) 0.038(3)
C2 0.0191(12) 0.0153(11) 0.0151(11) 0.0016(9) 0.0128(10) 0.0005(9)
C2S 0.0284(17) 0.072(3) 0.0382(19) 0.0078(18) 0.0213(16) -0.0074(17)
C3 0.0192(12) 0.0164(12) 0.0133(11) 0.0018(9) 0.0121(10) 0.0005(9)
C3S 0.0309(17) 0.081(3) 0.0400(19) 0.014(2) 0.0238(16) -0.0068(18)
C4 0.0204(12) 0.0169(11) 0.0163(11) 0.0006(10) 0.0143(10) -0.0006(10)
C4S 0.075(3) 0.065(3) 0.073(3) 0.021(2) 0.066(3) 0.015(2)
C5 0.0223(12) 0.0139(11) 0.0167(12) 0.0008(9) 0.0145(11) -0.0002(10)
C6 0.0269(14) 0.0195(12) 0.0248(13) 0.0016(10) 0.0205(12) 0.0042(10)
C7 0.0181(12) 0.0242(13) 0.0198(12) 0.0010(10) 0.0136(11) 0.0000(10)
C8 0.0218(13) 0.0216(12) 0.0235(13) 0.0007(11) 0.0176(11) -0.0011(10)
C9 0.0253(13) 0.0179(13) 0.0241(13) -0.0026(10) 0.0190(12) -0.0040(10)
C10 0.0251(13) 0.0195(13) 0.0177(12) -0.0028(10) 0.0132(11) -0.0005(10)
C11 0.0298(14) 0.0245(13) 0.0239(13) 0.0033(11) 0.0222(13) 0.0045(11)
C12 0.0145(11) 0.0149(11) 0.0164(12) -0.0031(9) 0.0108(10) -0.0028(9)
C13 0.0196(12) 0.0138(11) 0.0172(12) -0.0019(9) 0.0145(11) 0.0002(9)
C14 0.0183(12) 0.0132(11) 0.0212(12) -0.0026(9) 0.0161(11) -0.0006(9)
C15 0.0156(11) 0.0113(11) 0.0178(12) -0.0015(9) 0.0118(10) 0.0012(9)
C16 0.0157(11) 0.0126(11) 0.0163(12) 0.0006(9) 0.0116(10) 0.0002(9)
C17 0.0147(11) 0.0176(12) 0.0159(12) -0.0032(9) 0.0096(10) 0.0002(9)
C18 0.0226(14) 0.0209(13) 0.0240(14) -0.0013(11) 0.0108(12) 0.0056(11)
C19 0.0163(12) 0.0365(17) 0.0246(14) -0.0085(12) 0.0141(11) -0.0059(11)
C20 0.0197(12) 0.0249(13) 0.0162(12) 0.0000(10) 0.0119(11) 0.0020(10)
N1 0.022(2) 0.030(2) 0.026(2) 0.0082(13) 0.0163(17) 0.0061(14)
C21 0.022(2) 0.030(2) 0.026(2) 0.0082(13) 0.0163(17) 0.0061(14)
O2 0.022(2) 0.030(2) 0.026(2) 0.0082(13) 0.0163(17) 0.0061(14)
Hf1 0.01282(5) 0.01351(5) 0.01251(5) -0.00110(4) 0.00959(4) -0.00083(4)
O1 0.0231(12) 0.0138(12) 0.0216(12) 0.000 0.0183(11) 0.000
O1S 0.0401(13) 0.0660(17) 0.0486(14) 0.0164(13) 0.0367(12) 0.0051(12)
Si1 0.0207(3) 0.0169(3) 0.0146(3) -0.0008(3) 0.0132(3) 0.0002(3)

loop_
_atom_type_symbol
_atom_type_description
_atom_type_scat_dispersion_real
_atom_type_scat_dispersion_imag
_atom_type_scat_source
C C 0.0033 0.0016 'International Tables Vol C Tables 4.2.6.8 and 6.1.1.4'
Hf Hf -0.5830 6.1852 'International Tables Vol C Tables 4.2.6.8 and 6.1.1.4'
N N 0.0061 0.0033 'International Tables Vol C Tables 4.2.6.8 and 6.1.1.4'
O O 0.0106 0.0060 'International Tables Vol C Tables 4.2.6.8 and 6.1.1.4'
Si Si 0.0817 0.0704 'International Tables Vol C Tables 4.2.6.8 and 6.1.1.4'
H H 0.0000 0.0000 'International Tables Vol C Tables 4.2.6.8 and 6.1.1.4'

loop_
_geom_angle_atom_site_label_1
_geom_angle_atom_site_label_2
_geom_angle_atom_site_label_3
_geom_angle
_geom_angle_site_symmetry_3
C5 C1 C2 108.2(2) .
C5 C1 C6 126.3(2) .
C2 C1 C6 125.2(2) .
C5 C1 Hf1 74.97(14) .
C2 C1 Hf1 68.81(13) .
C6 C1 Hf1 126.51(16) .
O1S C1S C4S 105.5(3) .
C1 C2 C3 108.3(2) .
C1 C2 C7 123.4(2) .
C3 C2 C7 128.0(2) .
C1 C2 Hf1 78.87(14) .
C3 C2 Hf1 72.76(13) .
C7 C2 Hf1 119.85(16) .
O1S C2S C3S 107.2(3) .
C4 C3 C2 106.5(2) .
C4 C3 Si1 124.24(18) .
C2 C3 Si1 125.64(18) .
C4 C3 Hf1 75.37(13) .
C2 C3 Hf1 73.39(13) .
Si1 C3 Hf1 99.94(10) .
C4S C3S C2S 103.9(3) .
C5 C4 C3 108.8(2) .
C5 C4 C8 123.9(2) .
C3 C4 C8 127.1(2) .
C5 C4 Hf1 77.99(14) .
C3 C4 Hf1 71.44(13) .
C8 C4 Hf1 120.37(16) .
C1S C4S C3S 102.7(4) .
C1 C5 C4 108.1(2) .
C1 C5 C9 125.9(2) .
C4 C5 C9 125.6(2) .
C1 C5 Hf1 73.72(14) .
C4 C5 Hf1 70.02(14) .
C9 C5 Hf1 127.87(17) .
C16 C12 C13 108.7(2) .
C16 C12 Hf1 78.11(14) .
C13 C12 Hf1 75.42(14) .
C14 C13 C12 105.6(2) .
C14 C13 Si1 123.63(18) .
C12 C13 Si1 126.10(18) .
C14 C13 Hf1 76.64(13) .
C12 C13 Hf1 71.10(13) .
Si1 C13 Hf1 98.51(10) .
C13 C14 C15 110.1(2) .
C13 C14 Hf1 70.95(13) .
C15 C14 Hf1 77.89(13) .
C16 C15 C14 106.4(2) .
C16 C15 C17 125.8(2) .
C14 C15 C17 127.1(2) .
C16 C15 Hf1 70.19(13) .
C14 C15 Hf1 70.75(13) .
C17 C15 Hf1 131.72(15) .
C15 C16 C12 109.1(2) .
C15 C16 Hf1 78.70(14) .
C12 C16 Hf1 69.27(13) .
C15 C17 C20 111.9(2) .
C15 C17 C19 111.7(2) .
C20 C17 C19 109.8(2) .
C15 C17 C18 107.0(2) .
C20 C17 C18 108.1(2) .
C19 C17 C18 108.2(2) .
C21 N1 Hf1 153.8(10) .
N1 C21 O2 170.9(13) .
N2 C22 Hf1 177.3(6) .
O1 Hf1 C22 97.75(18) .
O1 Hf1 N1 99.13(19) .
C22 Hf1 N1 1.7(4) .
O1 Hf1 C12 94.02(9) .
C22 Hf1 C12 132.84(19) .
N1 Hf1 C12 131.5(2) .
O1 Hf1 C3 126.20(6) .
C22 Hf1 C3 118.27(19) .
N1 Hf1 C3 117.90(19) .
C12 Hf1 C3 89.23(8) .
O1 Hf1 C2 92.56(6) .
C22 Hf1 C2 128.84(19) .
N1 Hf1 C2 129.62(19) .
C12 Hf1 C2 95.80(8) .
C3 Hf1 C2 33.85(8) .
O1 Hf1 C13 127.16(8) .
C22 Hf1 C13 121.22(19) .
N1 Hf1 C13 119.5(2) .
C12 Hf1 C13 33.48(8) .
C3 Hf1 C13 66.88(8) .
C2 Hf1 C13 89.11(8) .
O1 Hf1 C4 135.55(8) .
C22 Hf1 C4 85.22(19) .
N1 Hf1 C4 84.97(19) .
C12 Hf1 C4 116.19(8) .
C3 Hf1 C4 33.19(8) .
C2 Hf1 C4 54.70(8) .
C13 Hf1 C4 85.64(8) .
O1 Hf1 C16 85.06(9) .
C22 Hf1 C16 103.35(19) .
N1 Hf1 C16 102.39(19) .
C12 Hf1 C16 32.62(8) .
C3 Hf1 C16 119.55(8) .
C2 Hf1 C16 127.47(8) .
C13 Hf1 C16 54.16(8) .
C4 Hf1 C16 137.62(8) .
O1 Hf1 C14 137.08(8) .
C22 Hf1 C14 89.19(19) .
N1 Hf1 C14 87.5(2) .
C12 Hf1 C14 53.59(8) .
C3 Hf1 C14 85.03(8) .
C2 Hf1 C14 115.57(8) .
C13 Hf1 C14 32.41(7) .
C4 Hf1 C14 87.08(8) .
C16 Hf1 C14 52.26(7) .
O1 Hf1 C1 82.94(8) .
C22 Hf1 C1 99.67(19) .
N1 Hf1 C1 100.8(2) .
C12 Hf1 C1 127.11(8) .
C3 Hf1 C1 54.27(8) .
C2 Hf1 C1 32.32(8) .
C13 Hf1 C1 119.36(8) .
C4 Hf1 C1 53.07(8) .
C16 Hf1 C1 155.26(8) .
C14 Hf1 C1 137.69(7) .
O1 Hf1 C5 105.75(9) .
C22 Hf1 C5 75.65(19) .
N1 Hf1 C5 76.32(19) .
C12 Hf1 C5 143.14(8) .
C3 Hf1 C5 53.98(8) .
C2 Hf1 C5 53.38(8) .
C13 Hf1 C5 116.85(8) .
C4 Hf1 C5 31.99(8) .
C16 Hf1 C5 169.18(8) .
C14 Hf1 C5 116.96(8) .
C1 Hf1 C5 31.31(8) .
Hf1 O1 Hf1 173.17(14) 2
C1S O1S C2S 107.2(3) .
C11 Si1 C10 110.46(12) .
C11 Si1 C13 111.62(12) .
C10 Si1 C13 112.73(12) .
C11 Si1 C3 113.44(12) .
C10 Si1 C3 113.29(11) .
C13 Si1 C3 94.50(11) .

loop_
_geom_bond_atom_site_label_1
_geom_bond_atom_site_label_2
_geom_bond_distance
_geom_bond_site_symmetry_2
C1 C5 1.413(3) .
C1 C2 1.422(3) .
C1 C6 1.499(3) .
C1 Hf1 2.610(2) .
C1S O1S 1.419(5) .
C1S C4S 1.506(5) .
C2 C3 1.442(3) .
C2 C7 1.508(3) .
C2 Hf1 2.480(2) .
C2S O1S 1.432(5) .
C2S C3S 1.538(5) .
C3 C4 1.428(3) .
C3 Si1 1.872(3) .
C3 Hf1 2.472(2) .
C3S C4S 1.518(6) .
C4 C5 1.422(3) .
C4 C8 1.515(3) .
C4 Hf1 2.523(2) .
C5 C9 1.499(3) .
C5 Hf1 2.626(2) .
C10 Si1 1.867(3) .
C11 Si1 1.861(3) .
C12 C16 1.417(3) .
C12 C13 1.433(3) .
C12 Hf1 2.458(2) .
C13 C14 1.426(3) .
C13 Si1 1.870(3) .
C13 Hf1 2.515(2) .
C14 C15 1.427(3) .
C14 Hf1 2.589(2) .
C15 C16 1.412(3) .
C15 C17 1.521(3) .
C15 Hf1 2.681(2) .
C16 Hf1 2.572(2) .
C17 C20 1.533(3) .
C17 C19 1.536(4) .
C17 C18 1.542(4) .
N1 C21 0.849(11) .
N1 Hf1 2.370(7) .
C21 O2 1.255(11) .
C22 N2 1.283(7) .
C22 Hf1 2.058(5) .
Hf1 O1 1.9667(2) .
O1 Hf1 1.9667(2) 2

loop_
_geom_torsion_atom_site_label_1
_geom_torsion_atom_site_label_2
_geom_torsion_atom_site_label_3
_geom_torsion_atom_site_label_4
_geom_torsion
C5 C1 C2 C3 -2.3(3)
C6 C1 C2 C3 172.0(2)
Hf1 C1 C2 C3 -67.47(16)
C5 C1 C2 C7 -176.3(2)
C6 C1 C2 C7 -1.9(4)
Hf1 C1 C2 C7 118.5(2)
C5 C1 C2 Hf1 65.13(17)
C6 C1 C2 Hf1 -120.5(2)
C1 C2 C3 C4 2.9(3)
C7 C2 C3 C4 176.5(2)
Hf1 C2 C3 C4 -68.70(16)
C1 C2 C3 Si1 162.05(17)
C7 C2 C3 Si1 -24.3(4)
Hf1 C2 C3 Si1 90.45(17)
C1 C2 C3 Hf1 71.61(17)
C7 C2 C3 Hf1 -114.8(2)
O1S C2S C3S C4S -2.6(4)
C2 C3 C4 C5 -2.4(3)
Si1 C3 C4 C5 -161.92(17)
Hf1 C3 C4 C5 -69.73(17)
C2 C3 C4 C8 -178.2(2)
Si1 C3 C4 C8 22.3(4)
Hf1 C3 C4 C8 114.5(2)
C2 C3 C4 Hf1 67.33(16)
Si1 C3 C4 Hf1 -92.18(17)
O1S C1S C4S C3S -36.1(5)
C2S C3S C4S C1S 22.7(4)
C2 C1 C5 C4 0.8(3)
C6 C1 C5 C4 -173.5(2)
Hf1 C1 C5 C4 61.99(17)
C2 C1 C5 C9 173.5(2)
C6 C1 C5 C9 -0.8(4)
Hf1 C1 C5 C9 -125.3(2)
C2 C1 C5 Hf1 -61.15(16)
C6 C1 C5 Hf1 124.5(2)
C3 C4 C5 C1 1.0(3)
C8 C4 C5 C1 176.9(2)
Hf1 C4 C5 C1 -64.39(17)
C3 C4 C5 C9 -171.7(2)
C8 C4 C5 C9 4.2(4)
Hf1 C4 C5 C9 122.9(2)
C3 C4 C5 Hf1 65.39(17)
C8 C4 C5 Hf1 -118.7(2)
C16 C12 C13 C14 -2.2(3)
Hf1 C12 C13 C14 69.55(16)
C16 C12 C13 Si1 -158.55(18)
Hf1 C12 C13 Si1 -86.78(18)
C16 C12 C13 Hf1 -71.77(17)
C12 C13 C14 C15 3.1(3)
Si1 C13 C14 C15 160.14(17)
Hf1 C13 C14 C15 68.73(17)
C12 C13 C14 Hf1 -65.66(16)
Si1 C13 C14 Hf1 91.41(17)
C13 C14 C15 C16 -2.7(3)
Hf1 C14 C15 C16 61.53(16)
C13 C14 C15 C17 167.4(2)
Hf1 C14 C15 C17 -128.3(2)
C13 C14 C15 Hf1 -64.27(17)
C14 C15 C16 C12 1.3(3)
C17 C15 C16 C12 -169.0(2)
Hf1 C15 C16 C12 63.19(17)
C14 C15 C16 Hf1 -61.90(16)
C17 C15 C16 Hf1 127.8(2)
C13 C12 C16 C15 0.6(3)
Hf1 C12 C16 C15 -69.36(17)
C13 C12 C16 Hf1 69.95(17)
C16 C15 C17 C20 -46.2(3)
C14 C15 C17 C20 145.5(2)
Hf1 C15 C17 C20 48.6(3)
C16 C15 C17 C19 -169.7(2)
C14 C15 C17 C19 22.0(3)
Hf1 C15 C17 C19 -74.9(3)
C16 C15 C17 C18 72.1(3)
C14 C15 C17 C18 -96.3(3)
Hf1 C15 C17 C18 166.83(18)
C21 N1 Hf1 O1 -53(2)
C21 N1 Hf1 C22 -16(10)
C21 N1 Hf1 C12 -157(2)
C21 N1 Hf1 C3 87(2)
C21 N1 Hf1 C2 48(2)
C21 N1 Hf1 C13 165(2)
C21 N1 Hf1 C4 82(2)
C21 N1 Hf1 C16 -140(2)
C21 N1 Hf1 C14 170(2)
C21 N1 Hf1 C1 32(2)
C21 N1 Hf1 C5 51(2)
C16 C12 Hf1 O1 -74.34(14)
C13 C12 Hf1 O1 172.49(13)
C16 C12 Hf1 C22 30.1(3)
C13 C12 Hf1 C22 -83.1(3)
C16 C12 Hf1 N1 31.6(3)
C13 C12 Hf1 N1 -81.6(3)
C16 C12 Hf1 C3 159.42(14)
C13 C12 Hf1 C3 46.25(14)
C16 C12 Hf1 C2 -167.33(14)
C13 C12 Hf1 C2 79.51(14)
C16 C12 Hf1 C13 113.2(2)
C16 C12 Hf1 C4 139.35(14)
C13 C12 Hf1 C4 26.18(16)
C13 C12 Hf1 C16 -113.2(2)
C16 C12 Hf1 C14 75.02(15)
C13 C12 Hf1 C14 -38.14(13)
C16 C12 Hf1 C1 -158.52(13)
C13 C12 Hf1 C1 88.31(16)
C16 C12 Hf1 C5 162.46(14)
C13 C12 Hf1 C5 49.3(2)
C4 C3 Hf1 O1 119.80(15)
C2 C3 Hf1 O1 7.21(18)
Si1 C3 Hf1 O1 -117.19(11)
C4 C3 Hf1 C22 -5.9(3)
C2 C3 Hf1 C22 -118.5(2)
Si1 C3 Hf1 C22 117.1(2)
C4 C3 Hf1 N1 -7.8(3)
C2 C3 Hf1 N1 -120.4(3)
Si1 C3 Hf1 N1 115.2(2)
C4 C3 Hf1 C12 -145.78(15)
C2 C3 Hf1 C12 101.63(14)
Si1 C3 Hf1 C12 -22.77(10)
C4 C3 Hf1 C2 112.6(2)
Si1 C3 Hf1 C2 -124.41(18)
C4 C3 Hf1 C13 -120.10(16)
C2 C3 Hf1 C13 127.31(15)
Si1 C3 Hf1 C13 2.91(9)
C2 C3 Hf1 C4 -112.6(2)
Si1 C3 Hf1 C4 123.00(18)
C4 C3 Hf1 C16 -133.19(14)
C2 C3 Hf1 C16 114.22(14)
Si1 C3 Hf1 C16 -10.19(13)
C4 C3 Hf1 C14 -92.27(15)
C2 C3 Hf1 C14 155.14(14)
Si1 C3 Hf1 C14 30.73(10)
C4 C3 Hf1 C1 75.38(15)
C2 C3 Hf1 C1 -37.21(13)
Si1 C3 Hf1 C1 -161.62(14)
C4 C3 Hf1 C5 36.48(14)
C2 C3 Hf1 C5 -76.11(15)
Si1 C3 Hf1 C5 159.48(14)
C1 C2 Hf1 O1 72.50(15)
C3 C2 Hf1 O1 -174.18(15)
C7 C2 Hf1 O1 -49.76(19)
C1 C2 Hf1 C22 -29.6(3)
C3 C2 Hf1 C22 83.7(3)
C7 C2 Hf1 C22 -151.8(3)
C1 C2 Hf1 N1 -31.6(3)
C3 C2 Hf1 N1 81.8(3)
C7 C2 Hf1 N1 -153.8(3)
C1 C2 Hf1 C12 166.80(14)
C3 C2 Hf1 C12 -79.87(14)
C7 C2 Hf1 C12 44.55(19)
C1 C2 Hf1 C3 -113.3(2)
C7 C2 Hf1 C3 124.4(3)
C1 C2 Hf1 C13 -160.34(14)
C3 C2 Hf1 C13 -47.02(14)
C7 C2 Hf1 C13 77.40(19)
C1 C2 Hf1 C4 -75.06(15)
C3 C2 Hf1 C4 38.27(13)
C7 C2 Hf1 C4 162.7(2)
C1 C2 Hf1 C16 158.23(13)
C3 C2 Hf1 C16 -88.44(15)
C7 C2 Hf1 C16 36.0(2)
C1 C2 Hf1 C14 -140.99(13)
C3 C2 Hf1 C14 -27.67(16)
C7 C2 Hf1 C14 96.75(19)
C3 C2 Hf1 C1 113.3(2)
C7 C2 Hf1 C1 -122.3(3)
C1 C2 Hf1 C5 -35.29(13)
C3 C2 Hf1 C5 78.04(15)
C7 C2 Hf1 C5 -157.5(2)
C14 C13 Hf1 O1 -121.38(13)
C12 C13 Hf1 O1 -9.41(17)
Si1 C13 Hf1 O1 115.93(9)
C14 C13 Hf1 C22 9.7(3)
C12 C13 Hf1 C22 121.7(2)
Si1 C13 Hf1 C22 -113.0(2)
C14 C13 Hf1 N1 9.7(3)
C12 C13 Hf1 N1 121.7(2)
Si1 C13 Hf1 N1 -113.0(2)
C14 C13 Hf1 C12 -112.0(2)
Si1 C13 Hf1 C12 125.34(18)
C14 C13 Hf1 C3 119.80(15)
C12 C13 Hf1 C3 -128.24(16)
Si1 C13 Hf1 C3 -2.90(9)
C14 C13 Hf1 C2 146.10(14)
C12 C13 Hf1 C2 -101.94(14)
Si1 C13 Hf1 C2 23.40(10)
C14 C13 Hf1 C4 91.43(14)
C12 C13 Hf1 C4 -156.60(15)
Si1 C13 Hf1 C4 -31.26(10)
C14 C13 Hf1 C16 -74.28(14)
C12 C13 Hf1 C16 37.69(13)
Si1 C13 Hf1 C16 163.03(14)
C12 C13 Hf1 C14 112.0(2)
Si1 C13 Hf1 C14 -122.69(18)
C14 C13 Hf1 C1 134.19(13)
C12 C13 Hf1 C1 -113.85(14)
Si1 C13 Hf1 C1 11.50(13)
C14 C13 Hf1 C5 98.67(15)
C12 C13 Hf1 C5 -149.36(14)
Si1 C13 Hf1 C5 -24.02(13)
C5 C4 Hf1 O1 25.81(18)
C3 C4 Hf1 O1 -88.99(15)
C8 C4 Hf1 O1 148.29(16)
C5 C4 Hf1 C22 -70.4(2)
C3 C4 Hf1 C22 174.8(2)
C8 C4 Hf1 C22 52.1(3)
C5 C4 Hf1 N1 -72.1(2)
C3 C4 Hf1 N1 173.1(2)
C8 C4 Hf1 N1 50.4(3)
C5 C4 Hf1 C12 153.61(14)
C3 C4 Hf1 C12 38.81(16)
C8 C4 Hf1 C12 -83.9(2)
C5 C4 Hf1 C3 114.8(2)
C8 C4 Hf1 C3 -122.7(3)
C5 C4 Hf1 C2 75.75(15)
C3 C4 Hf1 C2 -39.06(14)
C8 C4 Hf1 C2 -161.8(2)
C5 C4 Hf1 C13 167.74(15)
C3 C4 Hf1 C13 52.94(15)
C8 C4 Hf1 C13 -69.78(19)
C5 C4 Hf1 C16 -174.99(13)
C3 C4 Hf1 C16 70.21(18)
C8 C4 Hf1 C16 -52.5(2)
C5 C4 Hf1 C14 -159.81(15)
C3 C4 Hf1 C14 85.38(15)
C8 C4 Hf1 C14 -37.34(19)
C5 C4 Hf1 C1 35.49(14)
C3 C4 Hf1 C1 -79.31(15)
C8 C4 Hf1 C1 158.0(2)
C3 C4 Hf1 C5 -114.8(2)
C8 C4 Hf1 C5 122.5(3)
C15 C16 Hf1 O1 -139.01(14)
C12 C16 Hf1 O1 105.40(14)
C15 C16 Hf1 C22 -42.2(2)
C12 C16 Hf1 C22 -157.8(2)
C15 C16 Hf1 N1 -40.7(2)
C12 C16 Hf1 N1 -156.3(2)
C15 C16 Hf1 C12 115.6(2)
C15 C16 Hf1 C3 91.76(15)
C12 C16 Hf1 C3 -23.83(17)
C15 C16 Hf1 C2 131.56(14)
C12 C16 Hf1 C2 15.96(18)
C15 C16 Hf1 C13 76.86(15)
C12 C16 Hf1 C13 -38.73(14)
C15 C16 Hf1 C4 55.45(18)
C12 C16 Hf1 C4 -60.15(18)
C15 C16 Hf1 C14 36.15(13)
C12 C16 Hf1 C14 -79.45(15)
C15 C16 Hf1 C1 159.83(16)
C12 C16 Hf1 C1 44.2(2)
C15 C16 Hf1 C5 41.2(5)
C12 C16 Hf1 C5 -74.4(4)
C13 C14 Hf1 O1 87.76(15)
C15 C14 Hf1 O1 -28.75(17)
C13 C14 Hf1 C22 -171.7(2)
C15 C14 Hf1 C22 71.8(2)
C13 C14 Hf1 N1 -171.5(2)
C15 C14 Hf1 N1 72.0(2)
C13 C14 Hf1 C12 39.48(14)
C15 C14 Hf1 C12 -77.03(15)
C13 C14 Hf1 C3 -53.24(14)
C15 C14 Hf1 C3 -169.75(15)
C13 C14 Hf1 C2 -38.19(16)
C15 C14 Hf1 C2 -154.70(13)
C15 C14 Hf1 C13 -116.5(2)
C13 C14 Hf1 C4 -86.45(14)
C15 C14 Hf1 C4 157.04(14)
C13 C14 Hf1 C16 80.66(15)
C15 C14 Hf1 C16 -35.85(13)
C13 C14 Hf1 C1 -68.18(18)
C15 C14 Hf1 C1 175.31(13)
C13 C14 Hf1 C5 -98.28(15)
C15 C14 Hf1 C5 145.21(13)
C5 C1 Hf1 O1 136.90(14)
C2 C1 Hf1 O1 -106.25(14)
C6 C1 Hf1 O1 12.6(2)
C5 C1 Hf1 C22 40.2(2)
C2 C1 Hf1 C22 157.0(2)
C6 C1 Hf1 C22 -84.1(3)
C5 C1 Hf1 N1 38.9(2)
C2 C1 Hf1 N1 155.8(2)
C6 C1 Hf1 N1 -85.4(3)
C5 C1 Hf1 C12 -133.39(14)
C2 C1 Hf1 C12 -16.55(17)
C6 C1 Hf1 C12 102.3(2)
C5 C1 Hf1 C3 -77.79(15)
C2 C1 Hf1 C3 39.06(14)
C6 C1 Hf1 C3 157.9(2)
C5 C1 Hf1 C2 -116.8(2)
C6 C1 Hf1 C2 118.8(3)
C5 C1 Hf1 C13 -94.15(15)
C2 C1 Hf1 C13 22.70(16)
C6 C1 Hf1 C13 141.5(2)
C5 C1 Hf1 C4 -36.28(14)
C2 C1 Hf1 C4 80.56(15)
C6 C1 Hf1 C4 -160.6(2)
C5 C1 Hf1 C16 -161.52(17)
C2 C1 Hf1 C16 -44.7(2)
C6 C1 Hf1 C16 74.2(3)
C5 C1 Hf1 C14 -59.34(18)
C2 C1 Hf1 C14 57.51(18)
C6 C1 Hf1 C14 176.36(18)
C2 C1 Hf1 C5 116.8(2)
C6 C1 Hf1 C5 -124.3(3)
C1 C5 Hf1 O1 -44.79(14)
C4 C5 Hf1 O1 -161.53(13)
C9 C5 Hf1 O1 78.4(2)
C1 C5 Hf1 C22 -138.9(2)
C4 C5 Hf1 C22 104.3(2)
C9 C5 Hf1 C22 -15.8(3)
C1 C5 Hf1 N1 -140.6(2)
C4 C5 Hf1 N1 102.7(2)
C9 C5 Hf1 N1 -17.4(3)
C1 C5 Hf1 C12 75.06(19)
C4 C5 Hf1 C12 -41.7(2)
C9 C5 Hf1 C12 -161.76(18)
C1 C5 Hf1 C3 78.82(15)
C4 C5 Hf1 C3 -37.91(14)
C9 C5 Hf1 C3 -158.0(2)
C1 C5 Hf1 C2 36.47(14)
C4 C5 Hf1 C2 -80.27(15)
C9 C5 Hf1 C2 159.6(2)
C1 C5 Hf1 C13 103.01(15)
C4 C5 Hf1 C13 -13.72(17)
C9 C5 Hf1 C13 -133.8(2)
C1 C5 Hf1 C4 116.7(2)
C9 C5 Hf1 C4 -120.1(3)
C1 C5 Hf1 C16 135.0(4)
C4 C5 Hf1 C16 18.3(5)
C9 C5 Hf1 C16 -101.8(4)
C1 C5 Hf1 C14 139.48(14)
C4 C5 Hf1 C14 22.75(17)
C9 C5 Hf1 C14 -97.3(2)
C4 C5 Hf1 C1 -116.7(2)
C9 C5 Hf1 C1 123.2(3)
C4S C1S O1S C2S 35.5(5)
C3S C2S O1S C1S -20.3(4)
C14 C13 Si1 C11 41.4(2)
C12 C13 Si1 C11 -166.3(2)
Hf1 C13 Si1 C11 120.94(11)
C14 C13 Si1 C10 166.38(19)
C12 C13 Si1 C10 -41.3(2)
Hf1 C13 Si1 C10 -114.05(11)
C14 C13 Si1 C3 -76.0(2)
C12 C13 Si1 C3 76.3(2)
Hf1 C13 Si1 C3 3.53(11)
C4 C3 Si1 C11 -40.5(2)
C2 C3 Si1 C11 163.9(2)
Hf1 C3 Si1 C11 -119.51(11)
C4 C3 Si1 C10 -167.5(2)
C2 C3 Si1 C10 36.9(2)
Hf1 C3 Si1 C10 113.51(11)
C4 C3 Si1 C13 75.4(2)
C2 C3 Si1 C13 -80.2(2)
Hf1 C3 Si1 C13 -3.60(11)
